data_4033210
loop_
_publ_author_name
'Yang, Ren-Yin'
'Sun, Jing'
'Tao, Yao'
'Sun, Qiu'
'Yan, Chao-Guo'

_publ_section_title
;
 TfOH-Catalyzed One-Pot Domino Reaction for Diastereoselective Synthesis
 of Polysubstituted Tetrahydrospiro[carbazole-1,3'-indoline]s.
;
_journal_issue 24
_journal_name_full 'The Journal of organic chemistry'
_journal_page_first 13277
_journal_page_last 13287
_journal_paper_doi 10.1021/acs.joc.7b02397
_journal_volume 82
_journal_year 2017
_chemical_formula_moiety 'C30 H28 N2 O3'
_chemical_formula_sum 'C30 H28 N2 O3'
_chemical_formula_weight 464.54
_space_group_crystal_system monoclinic
_space_group_IT_number 14
_space_group_name_Hall '-P 2ybc'
_space_group_name_H-M_alt 'P 1 21/c 1'
_symmetry_space_group_name_Hall '-P 2ybc'
_symmetry_space_group_name_H-M 'P 1 21/c 1'
_atom_sites_solution_hydrogens geom
_audit_creation_method SHELXL-2014/7
_cell_angle_alpha 90
_cell_angle_beta 104.956(11)
_cell_angle_gamma 90
_cell_formula_units_Z 4
_cell_length_a 12.755(4)
_cell_length_b 17.504(5)
_cell_length_c 12.366(4)
_cell_measurement_reflns_used 4673
_cell_measurement_temperature 296(2)
_cell_measurement_theta_max 24.49
_cell_measurement_theta_min 2.35
_cell_volume 2667.4(14)
_computing_structure_refinement 'SHELXL-2014/7 (Sheldrick, 2014)'
_diffrn_ambient_temperature 296(2)
_diffrn_measured_fraction_theta_full 0.991
_diffrn_measured_fraction_theta_max 0.991
_diffrn_measurement_device_type 'CCD area detector'
_diffrn_measurement_method 'phi and omega scans'
_diffrn_radiation_source 'fine-focus sealed tube'
_diffrn_radiation_type MoK\a
_diffrn_radiation_wavelength 0.71073
_diffrn_reflns_av_R_equivalents 0.1695
_diffrn_reflns_av_unetI/netI 0.1841
_diffrn_reflns_Laue_measured_fraction_full 0.991
_diffrn_reflns_Laue_measured_fraction_max 0.991
_diffrn_reflns_limit_h_max 15
_diffrn_reflns_limit_h_min -15
_diffrn_reflns_limit_k_max 21
_diffrn_reflns_limit_k_min -18
_diffrn_reflns_limit_l_max 15
_diffrn_reflns_limit_l_min -14
_diffrn_reflns_number 20531
_diffrn_reflns_point_group_measured_fraction_full 0.991
_diffrn_reflns_point_group_measured_fraction_max 0.991
_diffrn_reflns_theta_full 25.242
_diffrn_reflns_theta_max 25.999
_diffrn_reflns_theta_min 2.064
_exptl_absorpt_coefficient_mu 0.075
_exptl_absorpt_correction_T_max 0.985
_exptl_absorpt_correction_T_min 0.979
_exptl_absorpt_correction_type multi-scan
_exptl_absorpt_process_details sadabs
_exptl_crystal_colour colorless
_exptl_crystal_density_diffrn 1.157
_exptl_crystal_description block
_exptl_crystal_F_000 984
_exptl_crystal_size_max 0.300
_exptl_crystal_size_mid 0.240
_exptl_crystal_size_min 0.200
_refine_diff_density_max 0.569
_refine_diff_density_min -0.433
_refine_diff_density_rms 0.127
_refine_ls_extinction_coef 0.053(9)
_refine_ls_extinction_expression Fc^*^=kFc[1+0.001xFc^2^\l^3^/sin(2\q)]^-1/4^
_refine_ls_extinction_method 'SHELXL-2014/7 (Sheldrick 2014'
_refine_ls_goodness_of_fit_ref 1.085
_refine_ls_hydrogen_treatment constr
_refine_ls_matrix_type full
_refine_ls_number_parameters 320
_refine_ls_number_reflns 5206
_refine_ls_number_restraints 1
_refine_ls_restrained_S_all 1.085
_refine_ls_R_factor_all 0.2485
_refine_ls_R_factor_gt 0.1434
_refine_ls_shift/su_max 0.000
_refine_ls_shift/su_mean 0.000
_refine_ls_structure_factor_coef Fsqd
_refine_ls_weighting_details 'w=1/[\s^2^(Fo^2^)+(0.1900P)^2^+1.5000P] where P=(Fo^2^+2Fc^2^)/3'
_refine_ls_weighting_scheme calc
_refine_ls_wR_factor_gt 0.3515
_refine_ls_wR_factor_ref 0.3997
_reflns_Friedel_coverage 0.000
_reflns_number_gt 2227
_reflns_number_total 5206
_reflns_threshold_expression 'I > 2\s(I)'
_cod_data_source_file jo7b02397_si_002.cif
_cod_data_source_block 1f
_cod_depositor_comments 'Adding full bibliography for 4033209--4033221.cif.'
_cod_original_cell_volume 2667.3(14)
_cod_database_code 4033210
_shelx_shelxl_version_number 2014/7
_shelx_space_group_comment
;
The symmetry employed for this shelxl refinement is uniquely defined
by the following loop, which should always be used as a source of
symmetry information in preference to the above space-group names.
They are only intended as comments.
;
_shelx_estimated_absorpt_t_min 0.978
_shelx_estimated_absorpt_t_max 0.985

loop_
_space_group_symop_operation_xyz
'x, y, z'
'-x, y+1/2, -z+1/2'
'-x, -y, -z'
'x, -y-1/2, z-1/2'

loop_
_atom_site_label
_atom_site_type_symbol
_atom_site_fract_x
_atom_site_fract_y
_atom_site_fract_z
_atom_site_U_iso_or_equiv
_atom_site_adp_type
_atom_site_occupancy
_atom_site_site_symmetry_order
_atom_site_calc_flag
_atom_site_refinement_flags_posn
_atom_site_refinement_flags_adp
C1 C 0.1816(5) 0.4908(3) -0.0146(5) 0.0710(16) Uani 1 1 d . .
C2 C 0.1738(7) 0.5108(4) -0.1271(6) 0.092(2) Uani 1 1 d . .
H2 H 0.1154 0.4949 -0.1846 0.110 Uiso 1 1 calc R U
C3 C 0.2534(9) 0.5536(4) -0.1481(7) 0.101(2) Uani 1 1 d . .
H3 H 0.2477 0.5698 -0.2210 0.121 Uiso 1 1 calc R U
C4 C 0.3443(8) 0.5746(4) -0.0642(7) 0.095(2) Uani 1 1 d . .
H4 H 0.3995 0.6025 -0.0822 0.113 Uiso 1 1 calc R U
C5 C 0.3534(6) 0.5538(3) 0.0478(6) 0.0784(18) Uani 1 1 d . .
H5 H 0.4135 0.5681 0.1045 0.094 Uiso 1 1 calc R U
C6 C 0.2703(5) 0.5115(3) 0.0708(5) 0.0593(14) Uani 1 1 d . .
C7 C 0.2566(4) 0.4808(3) 0.1794(5) 0.0571(14) Uani 1 1 d . .
C8 C 0.1488(5) 0.4385(3) 0.1399(6) 0.0709(17) Uani 1 1 d . .
C9 C 0.2526(4) 0.5467(2) 0.2636(4) 0.0563(14) Uani 1 1 d . .
H9 H 0.3210 0.5749 0.2752 0.068 Uiso 1 1 calc R U
C10 C 0.1632(5) 0.6031(3) 0.2213(5) 0.0667(16) Uani 1 1 d . .
C11 C 0.1036(9) 0.7307(5) 0.2347(10) 0.164(5) Uani 1 1 d D .
H11A H 0.0371 0.7088 0.1887 0.196 Uiso 1 1 calc R U
H11B H 0.1257 0.7725 0.1940 0.196 Uiso 1 1 calc R U
C12 C 0.0871(13) 0.7587(9) 0.3462(12) 0.255(9) Uani 1 1 d D .
H12A H 0.0525 0.7194 0.3787 0.382 Uiso 1 1 calc R U
H12B H 0.0423 0.8035 0.3338 0.382 Uiso 1 1 calc R U
H12C H 0.1562 0.7707 0.3961 0.382 Uiso 1 1 calc R U
C13 C 0.2469(5) 0.5177(3) 0.3770(4) 0.0585(14) Uani 1 1 d . .
H13A H 0.2402 0.5611 0.4234 0.070 Uiso 1 1 calc R U
H13B H 0.1818 0.4870 0.3676 0.070 Uiso 1 1 calc R U
C14 C 0.3431(4) 0.4707(2) 0.4377(4) 0.0515(13) Uani 1 1 d . .
H14 H 0.4014 0.5062 0.4726 0.062 Uiso 1 1 calc R U
C15 C 0.3182(5) 0.4223(3) 0.5310(5) 0.0590(14) Uani 1 1 d . .
C16 C 0.3677(5) 0.4364(3) 0.6429(5) 0.0687(16) Uani 1 1 d . .
H16 H 0.4182 0.4756 0.6629 0.082 Uiso 1 1 calc R U
C17 C 0.3416(5) 0.3914(3) 0.7254(5) 0.0758(17) Uani 1 1 d . .
H17 H 0.3745 0.4019 0.8002 0.091 Uiso 1 1 calc R U
C18 C 0.2691(5) 0.3323(3) 0.6999(5) 0.0675(16) Uani 1 1 d . .
C19 C 0.2391(6) 0.2850(4) 0.7924(6) 0.096(2) Uani 1 1 d . .
H19A H 0.1924 0.2437 0.7592 0.144 Uiso 1 1 calc R U
H19B H 0.2023 0.3170 0.8339 0.144 Uiso 1 1 calc R U
H19C H 0.3039 0.2649 0.8419 0.144 Uiso 1 1 calc R U
C20 C 0.2175(6) 0.3201(3) 0.5874(5) 0.0700(17) Uani 1 1 d . .
H20 H 0.1650 0.2822 0.5675 0.084 Uiso 1 1 calc R U
C21 C 0.2433(5) 0.3634(3) 0.5055(5) 0.0632(15) Uani 1 1 d . .
H21 H 0.2096 0.3530 0.4309 0.076 Uiso 1 1 calc R U
C22 C 0.3706(6) 0.3520(3) 0.0737(5) 0.0776(18) Uani 1 1 d . .
H22A H 0.2938 0.3437 0.0471 0.116 Uiso 1 1 calc R U
H22B H 0.4084 0.3058 0.0654 0.116 Uiso 1 1 calc R U
H22C H 0.3921 0.3921 0.0310 0.116 Uiso 1 1 calc R U
C23 C 0.3443(4) 0.4275(2) 0.2406(4) 0.0525(13) Uani 1 1 d . .
C24 C 0.3831(4) 0.4227(2) 0.3549(5) 0.0536(13) Uani 1 1 d . .
C25 C 0.4649(4) 0.3657(2) 0.3798(5) 0.0515(13) Uani 1 1 d . .
C26 C 0.5346(5) 0.3362(3) 0.4750(5) 0.0612(14) Uani 1 1 d . .
H26 H 0.5316 0.3540 0.5450 0.073 Uiso 1 1 calc R U
C27 C 0.6082(5) 0.2810(3) 0.4668(6) 0.0790(18) Uani 1 1 d . .
H27 H 0.6545 0.2617 0.5319 0.095 Uiso 1 1 calc R U
C28 C 0.6155(6) 0.2531(3) 0.3643(6) 0.082(2) Uani 1 1 d . .
H28 H 0.6674 0.2165 0.3610 0.098 Uiso 1 1 calc R U
C29 C 0.5462(5) 0.2794(3) 0.2676(6) 0.0730(18) Uani 1 1 d . .
H29 H 0.5482 0.2590 0.1988 0.088 Uiso 1 1 calc R U
C30 C 0.4736(4) 0.3365(3) 0.2736(5) 0.0576(14) Uani 1 1 d . .
N1 N 0.1123(4) 0.4453(3) 0.0276(4) 0.0745(14) Uani 1 1 d . .
H1 H 0.0541 0.4244 -0.0122 0.089 Uiso 1 1 calc R U
N2 N 0.3969(4) 0.3736(2) 0.1911(4) 0.0555(12) Uani 1 1 d . .
O1 O 0.1010(4) 0.4033(2) 0.2013(4) 0.0869(14) Uani 1 1 d . .
O2 O 0.0790(5) 0.5895(2) 0.1572(5) 0.1033(16) Uani 1 1 d . .
O3 O 0.1901(4) 0.6719(2) 0.2641(4) 0.1058(17) Uani 1 1 d . .

loop_
_atom_site_aniso_label
_atom_site_aniso_U_11
_atom_site_aniso_U_22
_atom_site_aniso_U_33
_atom_site_aniso_U_23
_atom_site_aniso_U_13
_atom_site_aniso_U_12
C1 0.073(4) 0.064(3) 0.076(4) 0.010(3) 0.021(4) 0.016(3)
C2 0.108(6) 0.087(4) 0.081(5) 0.007(4) 0.027(4) 0.002(4)
C3 0.138(7) 0.088(5) 0.084(5) 0.026(4) 0.042(6) 0.023(5)
C4 0.119(7) 0.081(4) 0.104(6) 0.027(4) 0.066(6) 0.005(4)
C5 0.083(5) 0.061(3) 0.099(5) 0.011(3) 0.036(4) -0.002(3)
C6 0.060(4) 0.051(3) 0.071(4) 0.015(2) 0.025(3) 0.003(3)
C7 0.058(3) 0.045(2) 0.075(4) 0.007(2) 0.029(3) 0.000(2)
C8 0.071(4) 0.048(3) 0.093(5) 0.001(3) 0.021(4) -0.003(3)
C9 0.053(3) 0.042(2) 0.078(4) 0.002(2) 0.026(3) 0.003(2)
C10 0.061(4) 0.057(3) 0.081(4) 0.000(3) 0.017(3) -0.003(3)
C11 0.148(9) 0.082(5) 0.230(13) -0.006(6) -0.007(9) 0.057(6)
C12 0.196(14) 0.229(15) 0.35(2) -0.009(15) 0.080(15) 0.126(12)
C13 0.070(4) 0.050(3) 0.069(4) 0.004(2) 0.042(3) 0.007(3)
C14 0.059(3) 0.041(2) 0.062(3) 0.001(2) 0.030(3) 0.002(2)
C15 0.068(4) 0.044(3) 0.071(4) -0.006(2) 0.030(3) 0.010(3)
C16 0.079(4) 0.062(3) 0.067(4) -0.006(3) 0.022(3) -0.008(3)
C17 0.088(5) 0.075(4) 0.069(4) -0.003(3) 0.029(3) 0.002(4)
C18 0.093(4) 0.056(3) 0.066(4) 0.005(3) 0.044(3) 0.012(3)
C19 0.132(6) 0.084(4) 0.087(5) 0.020(4) 0.056(5) 0.005(4)
C20 0.107(5) 0.046(3) 0.070(4) -0.004(3) 0.047(4) -0.012(3)
C21 0.082(4) 0.047(3) 0.064(4) -0.010(2) 0.025(3) -0.005(3)
C22 0.109(5) 0.063(3) 0.067(4) -0.002(3) 0.034(4) 0.000(3)
C23 0.057(3) 0.040(2) 0.067(4) 0.000(2) 0.028(3) -0.003(2)
C24 0.062(3) 0.035(2) 0.067(4) 0.000(2) 0.024(3) 0.003(2)
C25 0.050(3) 0.037(2) 0.076(4) -0.001(2) 0.031(3) -0.003(2)
C26 0.064(4) 0.046(3) 0.075(4) 0.006(2) 0.021(3) 0.010(3)
C27 0.083(4) 0.057(3) 0.101(5) 0.018(3) 0.031(4) 0.020(3)
C28 0.092(5) 0.053(3) 0.112(6) 0.008(3) 0.047(5) 0.030(3)
C29 0.089(4) 0.048(3) 0.099(5) 0.000(3) 0.055(4) 0.012(3)
C30 0.057(3) 0.041(2) 0.083(4) 0.011(3) 0.032(3) 0.001(2)
N1 0.071(3) 0.074(3) 0.074(4) 0.002(3) 0.011(3) -0.015(3)
N2 0.064(3) 0.048(2) 0.061(3) 0.000(2) 0.026(2) 0.001(2)
O1 0.084(3) 0.076(3) 0.106(4) 0.014(2) 0.035(3) -0.022(2)
O2 0.092(4) 0.074(3) 0.126(4) -0.008(3) -0.005(3) 0.019(3)
O3 0.106(4) 0.044(2) 0.149(5) -0.008(2) 0.000(3) 0.017(2)

loop_
_atom_type_symbol
_atom_type_description
_atom_type_scat_dispersion_real
_atom_type_scat_dispersion_imag
_atom_type_scat_source
C C 0.0033 0.0016 'International Tables Vol C Tables 4.2.6.8 and 6.1.1.4'
H H 0.0000 0.0000 'International Tables Vol C Tables 4.2.6.8 and 6.1.1.4'
N N 0.0061 0.0033 'International Tables Vol C Tables 4.2.6.8 and 6.1.1.4'
O O 0.0106 0.0060 'International Tables Vol C Tables 4.2.6.8 and 6.1.1.4'

loop_
_geom_angle_atom_site_label_1
_geom_angle_atom_site_label_2
_geom_angle_atom_site_label_3
_geom_angle
C6 C1 N1 109.9(5)
C6 C1 C2 121.5(6)
N1 C1 C2 128.5(7)
C3 C2 C1 117.7(8)
C3 C2 H2 121.1
C1 C2 H2 121.1
C2 C3 C4 122.0(7)
C2 C3 H3 119.0
C4 C3 H3 119.0
C3 C4 C5 120.5(7)
C3 C4 H4 119.8
C5 C4 H4 119.8
C6 C5 C4 117.9(7)
C6 C5 H5 121.0
C4 C5 H5 121.0
C5 C6 C1 120.3(6)
C5 C6 C7 130.5(6)
C1 C6 C7 109.2(5)
C6 C7 C23 115.5(4)
C6 C7 C8 101.0(5)
C23 C7 C8 110.6(4)
C6 C7 C9 111.3(4)
C23 C7 C9 105.7(4)
C8 C7 C9 112.9(4)
O1 C8 N1 125.0(6)
O1 C8 C7 125.7(6)
N1 C8 C7 109.2(5)
C10 C9 C13 109.4(4)
C10 C9 C7 114.0(5)
C13 C9 C7 112.8(4)
C10 C9 H9 106.7
C13 C9 H9 106.7
C7 C9 H9 106.7
O2 C10 O3 123.3(6)
O2 C10 C9 125.3(5)
O3 C10 C9 111.4(5)
O3 C11 C12 105.5(8)
O3 C11 H11A 110.6
C12 C11 H11A 110.6
O3 C11 H11B 110.6
C12 C11 H11B 110.6
H11A C11 H11B 108.8
C11 C12 H12A 109.5
C11 C12 H12B 109.5
H12A C12 H12B 109.5
C11 C12 H12C 109.5
H12A C12 H12C 109.5
H12B C12 H12C 109.5
C14 C13 C9 114.7(4)
C14 C13 H13A 108.6
C9 C13 H13A 108.6
C14 C13 H13B 108.6
C9 C13 H13B 108.6
H13A C13 H13B 107.6
C13 C14 C24 109.9(4)
C13 C14 C15 112.2(4)
C24 C14 C15 112.1(3)
C13 C14 H14 107.5
C24 C14 H14 107.5
C15 C14 H14 107.5
C21 C15 C16 117.9(5)
C21 C15 C14 120.4(5)
C16 C15 C14 121.7(5)
C15 C16 C17 119.7(5)
C15 C16 H16 120.1
C17 C16 H16 120.1
C18 C17 C16 122.2(6)
C18 C17 H17 118.9
C16 C17 H17 118.9
C17 C18 C20 117.5(5)
C17 C18 C19 121.2(6)
C20 C18 C19 121.1(6)
C18 C19 H19A 109.5
C18 C19 H19B 109.5
H19A C19 H19B 109.5
C18 C19 H19C 109.5
H19A C19 H19C 109.5
H19B C19 H19C 109.5
C21 C20 C18 120.8(5)
C21 C20 H20 119.6
C18 C20 H20 119.6
C20 C21 C15 121.8(5)
C20 C21 H21 119.1
C15 C21 H21 119.1
N2 C22 H22A 109.5
N2 C22 H22B 109.5
H22A C22 H22B 109.5
N2 C22 H22C 109.5
H22A C22 H22C 109.5
H22B C22 H22C 109.5
C24 C23 N2 109.0(4)
C24 C23 C7 125.4(4)
N2 C23 C7 125.6(5)
C23 C24 C25 108.4(4)
C23 C24 C14 124.6(4)
C25 C24 C14 127.0(5)
C26 C25 C24 136.4(5)
C26 C25 C30 117.5(4)
C24 C25 C30 106.1(5)
C27 C26 C25 120.3(6)
C27 C26 H26 119.9
C25 C26 H26 119.9
C26 C27 C28 121.7(6)
C26 C27 H27 119.1
C28 C27 H27 119.1
C29 C28 C27 120.0(5)
C29 C28 H28 120.0
C27 C28 H28 120.0
C28 C29 C30 119.2(6)
C28 C29 H29 120.4
C30 C29 H29 120.4
C29 C30 N2 131.4(5)
C29 C30 C25 121.2(5)
N2 C30 C25 107.4(4)
C8 N1 C1 110.7(5)
C8 N1 H1 124.7
C1 N1 H1 124.7
C30 N2 C23 109.0(4)
C30 N2 C22 123.5(4)
C23 N2 C22 127.2(5)
C10 O3 C11 115.6(6)

loop_
_geom_bond_atom_site_label_1
_geom_bond_atom_site_label_2
_geom_bond_distance
C1 C6 1.382(8)
C1 N1 1.387(7)
C1 C2 1.413(9)
C2 C3 1.340(10)
C2 H2 0.9300
C3 C4 1.391(11)
C3 H3 0.9300
C4 C5 1.407(9)
C4 H4 0.9300
C5 C6 1.381(8)
C5 H5 0.9300
C6 C7 1.499(7)
C7 C23 1.502(7)
C7 C8 1.527(8)
C7 C9 1.563(7)
C8 O1 1.252(7)
C8 N1 1.351(8)
C9 C10 1.498(8)
C9 C13 1.511(7)
C9 H9 0.9800
C10 O2 1.183(7)
C10 O3 1.324(7)
C11 O3 1.484(9)
C11 C12 1.528(2)
C11 H11A 0.9700
C11 H11B 0.9700
C12 H12A 0.9600
C12 H12B 0.9600
C12 H12C 0.9600
C13 C14 1.507(7)
C13 H13A 0.9700
C13 H13B 0.9700
C14 C24 1.511(6)
C14 C15 1.529(7)
C14 H14 0.9800
C15 C21 1.385(7)
C15 C16 1.387(8)
C16 C17 1.396(8)
C16 H16 0.9300
C17 C18 1.369(8)
C17 H17 0.9300
C18 C20 1.393(8)
C18 C19 1.538(7)
C19 H19A 0.9600
C19 H19B 0.9600
C19 H19C 0.9600
C20 C21 1.370(7)
C20 H20 0.9300
C21 H21 0.9300
C22 N2 1.454(7)
C22 H22A 0.9600
C22 H22B 0.9600
C22 H22C 0.9600
C23 C24 1.375(7)
C23 N2 1.387(6)
C24 C25 1.419(7)
C25 C26 1.379(7)
C25 C30 1.441(7)
C26 C27 1.369(7)
C26 H26 0.9300
C27 C28 1.384(8)
C27 H27 0.9300
C28 C29 1.370(9)
C28 H28 0.9300
C29 C30 1.377(7)
C29 H29 0.9300
C30 N2 1.381(7)
N1 H1 0.8600

loop_
_geom_hbond_atom_site_label_D
_geom_hbond_atom_site_label_H
_geom_hbond_atom_site_label_A
_geom_hbond_distance_DH
_geom_hbond_distance_HA
_geom_hbond_distance_DA
_geom_hbond_angle_DHA
_geom_hbond_site_symmetry_A
N1 H1 O2 0.86 2.14 2.944(8) 155.3 3_565
